data_4344516
loop_
_publ_author_name
'Wei, C.H.'

_publ_section_title
;
 Structural analyses of tetracobalt dodecacarbonyl and tetrarhodium
 dodecacarbonyl. crystallographic treatments of a disordered structure and
 a twinned composite
;
_journal_name_full 'Inorganic Chemistry'
_journal_page_first 2384
_journal_page_last 2397
_journal_volume 8
_journal_year 1969
_chemical_formula_sum 'C12 O12 Rh4'
_chemical_name_systematic 'Rh4 (C O)12'
_space_group_IT_number 14
_symmetry_space_group_name_Hall '-P 2ybc'
_symmetry_space_group_name_H-M 'P 1 21/c 1'
_cell_angle_alpha 90
_cell_angle_beta 90.01
_cell_angle_gamma 90
_cell_formula_units_Z 4
_cell_length_a 9.24
_cell_length_b 12.02
_cell_length_c 17.74
_cell_volume 1970.290
_citation_journal_id_ASTM INOCAJ
_cod_data_source_file Wei_INOCAJ_1969_1769.cif
_cod_data_source_block C12O12Rh4
_cod_original_cell_volume 1970.29
_cod_database_code 4344516

loop_
_symmetry_equiv_pos_as_xyz
x,y,z
-x,y+1/2,-z+1/2
-x,-y,-z
x,-y-1/2,z-1/2

loop_
_atom_site_label
_atom_site_type_symbol
_atom_site_fract_x
_atom_site_fract_y
_atom_site_fract_z
_atom_site_occupancy
_atom_site_U_iso_or_equiv
Rh2 Rh 0.803 0.1296 0.117 1 0.0
O10 O-2 0.3267 0.0934 0.1584 1 0.0
O11 O-2 0.4753 0.4269 0.2452 1 0.0
O7 O-2 0.6401 0.1512 -0.03 1 0.0
C2 C+2 0.8089 0.3586 0.3076 1 0.0
O5 O-2 0.9967 0.0891 0.2596 1 0.0
C6 C+2 0.9825 0.1205 0.0489 1 0.0
O3 O-2 0.7244 0.6023 0.152 1 0.0
Rh4 Rh 0.7298 0.2555 0.2439 1 0.0
O6 O-2 1.0669 0.1127 0.0176 1 0.0
C10 C+2 0.4057 0.1501 0.1342 1 0.0
C5 C+2 0.8832 0.1536 0.2152 1 0.0
C1 C+2 0.8323 0.3767 0.0098 1 0.0
O9 O-2 0.7378 -0.1299 0.1271 1 0.0
C11 C+2 0.5642 0.3592 0.2217 1 0.0
C4 C+2 1.0354 0.3627 0.1459 1 0.0
Rh1 Rh 0.8298 0.3537 0.1172 1 0.0
Rh3 Rh 0.56 0.2593 0.119 1 0.0
C3 C+2 0.7715 0.5162 0.1394 1 0.0
C8 C+2 0.644 0.1553 0.3192 1 0.0
O12 O-2 0.3834 0.4077 0.0209 1 0.0
O1 O-2 0.8761 0.3694 -0.0588 1 0.0
O4 O-2 1.1282 0.3782 0.163 1 0.0
O2 O-2 0.893 0.3959 0.3594 1 0.0
C12 C+2 0.4601 0.3554 0.0658 1 0.0
C7 C+2 0.647 0.1652 0.0439 1 0.0
O8 O-2 0.5747 0.125 0.3639 1 0.0
C9 C+2 0.7376 -0.0368 0.1115 1 0.0
